data_7022809
loop_
_publ_author_name
'Tu, Jing'
'Li, Wenbo'
'Xue, Mingqiang'
'Zhang, Yong'
'Shen, Qi'

_publ_section_title
;
 Bridged bis(amidinate) lanthanide aryloxides: syntheses, structures, and
 catalytic activity for addition of amines to carbodiimides.
;
_journal_issue 16
_journal_name_full 'Dalton transactions (Cambridge, England : 2003)'
_journal_page_first 5890
_journal_page_last 5901
_journal_paper_doi 10.1039/c3dt33069a
_journal_volume 42
_journal_year 2013
_chemical_formula_moiety 'C42 H67 N4 Nd O3 Si2'
_chemical_formula_sum 'C42 H67 N4 Nd O3 Si2'
_chemical_formula_weight 876.42
_chemical_name_systematic
;
?
;
_space_group_IT_number 14
_symmetry_cell_setting monoclinic
_symmetry_Int_Tables_number 14
_symmetry_space_group_name_Hall '-P 2yn'
_symmetry_space_group_name_H-M 'P 1 21/n 1'
_atom_sites_solution_hydrogens geom
_atom_sites_solution_primary direct
_atom_sites_solution_secondary difmap
_audit_creation_method SHELXL-97
_cell_angle_alpha 90.00
_cell_angle_beta 95.124(2)
_cell_angle_gamma 90.00
_cell_formula_units_Z 4
_cell_length_a 9.0793(2)
_cell_length_b 14.3645(3)
_cell_length_c 33.6538(8)
_cell_measurement_reflns_used 10362
_cell_measurement_temperature 200(2)
_cell_measurement_theta_max 29.2430
_cell_measurement_theta_min 3.3340
_cell_volume 4371.58(17)
_computing_cell_refinement 'CrysAlisPro, Agilent Technologies'
_computing_data_collection 'CrysAlisPro, Agilent Technologies'
_computing_data_reduction 'CrysAlisPro, Agilent Technologies'
_computing_molecular_graphics 'Bruker SHELXTL'
_computing_publication_material 'Bruker SHELXTL'
_computing_structure_refinement 'SHELXL-97 (Sheldrick, 1997)'
_computing_structure_solution 'SHELXS-97 (Sheldrick, 1990)'
_diffrn_ambient_temperature 200(2)
_diffrn_detector_area_resol_mean 10.3818
_diffrn_measured_fraction_theta_full 0.999
_diffrn_measured_fraction_theta_max 0.999
_diffrn_measurement_device_type 'Xcalibur, Atlas, Gemini'
_diffrn_measurement_method '\w scans'
_diffrn_radiation_monochromator graphite
_diffrn_radiation_source 'Enhance (Mo) X-ray Source'
_diffrn_radiation_type MoK\a
_diffrn_radiation_wavelength 0.71070
_diffrn_reflns_av_R_equivalents 0.0479
_diffrn_reflns_av_unetI/netI 0.0503
_diffrn_reflns_limit_h_max 10
_diffrn_reflns_limit_h_min -8
_diffrn_reflns_limit_k_max 17
_diffrn_reflns_limit_k_min -17
_diffrn_reflns_limit_l_max 40
_diffrn_reflns_limit_l_min -40
_diffrn_reflns_number 29627
_diffrn_reflns_theta_full 25.50
_diffrn_reflns_theta_max 25.50
_diffrn_reflns_theta_min 2.81
_exptl_absorpt_coefficient_mu 1.283
_exptl_absorpt_correction_T_max 1.00000
_exptl_absorpt_correction_T_min 0.92124
_exptl_absorpt_correction_type multi-scan
_exptl_absorpt_process_details
;
CrysAlisPro, Agilent Technologies,
Version 1.171.36.24 (release 03-12-2012 CrysAlis171 .NET)
(compiled Dec 3 2012,18:21:49)
Empirical absorption correction using spherical harmonics,
implemented in SCALE3 ABSPACK scaling algorithm.
;
_exptl_crystal_colour blue
_exptl_crystal_density_diffrn 1.332
_exptl_crystal_density_method 'not measured'
_exptl_crystal_description prism
_exptl_crystal_F_000 1836
_exptl_crystal_size_max 0.30
_exptl_crystal_size_mid 0.16
_exptl_crystal_size_min 0.15
_refine_diff_density_max 0.612
_refine_diff_density_min -0.574
_refine_diff_density_rms 0.082
_refine_ls_extinction_method none
_refine_ls_goodness_of_fit_ref 1.032
_refine_ls_hydrogen_treatment constr
_refine_ls_matrix_type full
_refine_ls_number_parameters 484
_refine_ls_number_reflns 8114
_refine_ls_number_restraints 0
_refine_ls_restrained_S_all 1.032
_refine_ls_R_factor_all 0.0483
_refine_ls_R_factor_gt 0.0335
_refine_ls_shift/su_max 0.004
_refine_ls_shift/su_mean 0.000
_refine_ls_structure_factor_coef Fsqd
_refine_ls_weighting_details 'calc w=1/[\s^2^(Fo^2^)+(0.0243P)^2^+1.8018P] where P=(Fo^2^+2Fc^2^)/3'
_refine_ls_weighting_scheme calc
_refine_ls_wR_factor_gt 0.0620
_refine_ls_wR_factor_ref 0.0653
_reflns_number_gt 6683
_reflns_number_total 8114
_reflns_threshold_expression >2sigma(I)
_cod_data_source_file c3dt33069a.txt
_cod_data_source_block complex4
_cod_original_cell_volume 4371.59(17)
_cod_original_sg_symbol_H-M 'P 21/n'
_cod_database_code 7022809

loop_
_symmetry_equiv_pos_as_xyz
'x, y, z'
'-x+1/2, y+1/2, -z+1/2'
'-x, -y, -z'
'x-1/2, -y-1/2, z-1/2'

loop_
_atom_site_label
_atom_site_type_symbol
_atom_site_fract_x
_atom_site_fract_y
_atom_site_fract_z
_atom_site_U_iso_or_equiv
_atom_site_adp_type
_atom_site_occupancy
_atom_site_symmetry_multiplicity
_atom_site_calc_flag
_atom_site_refinement_flags
Nd1 Nd 0.124417(18) 0.760712(10) 0.861862(5) 0.01419(6) Uani 1 1 d .
Si1 Si 0.28974(10) 0.56867(6) 0.94196(3) 0.0195(2) Uani 1 1 d .
Si2 Si 0.31742(11) 0.90861(6) 0.77167(3) 0.0238(2) Uani 1 1 d .
O1 O -0.0259(2) 0.85977(13) 0.88826(6) 0.0177(5) Uani 1 1 d .
O2 O 0.3959(2) 0.70927(13) 0.86471(6) 0.0201(5) Uani 1 1 d .
O3 O 0.3281(2) 0.87158(13) 0.89465(6) 0.0205(5) Uani 1 1 d .
N1 N 0.1620(3) 0.61696(16) 0.90653(7) 0.0171(6) Uani 1 1 d .
N2 N -0.0432(3) 0.62804(17) 0.86370(8) 0.0211(6) Uani 1 1 d .
N3 N 0.2056(3) 0.82941(16) 0.79327(7) 0.0194(6) Uani 1 1 d .
N4 N 0.0273(3) 0.72016(19) 0.79474(8) 0.0274(7) Uani 1 1 d .
C1 C 0.0416(4) 0.57651(19) 0.88821(9) 0.0173(7) Uani 1 1 d .
C2 C 0.1002(4) 0.7780(2) 0.77346(9) 0.0202(7) Uani 1 1 d .
C3 C -0.1693(4) 0.5882(2) 0.83950(10) 0.0279(8) Uani 1 1 d .
H3A H -0.2547 0.5836 0.8557 0.033 Uiso 1 1 calc R
H3B H -0.1442 0.5246 0.8311 0.033 Uiso 1 1 calc R
C4 C -0.2111(4) 0.6466(2) 0.80328(10) 0.0297(8) Uani 1 1 d .
H4A H -0.2435 0.7085 0.8121 0.036 Uiso 1 1 calc R
H4B H -0.2965 0.6172 0.7878 0.036 Uiso 1 1 calc R
C5 C -0.0895(4) 0.6600(3) 0.77635(10) 0.0384(10) Uani 1 1 d .
H5A H -0.0469 0.5988 0.7703 0.046 Uiso 1 1 calc R
H5B H -0.1309 0.6881 0.7509 0.046 Uiso 1 1 calc R
C6 C 0.0017(4) 0.4766(2) 0.89518(9) 0.0182(7) Uani 1 1 d .
C7 C 0.0762(4) 0.4042(2) 0.87876(10) 0.0269(8) Uani 1 1 d .
H7 H 0.1546 0.4169 0.8627 0.032 Uiso 1 1 calc R
C8 C 0.0362(4) 0.3129(2) 0.88585(11) 0.0346(9) Uani 1 1 d .
H8 H 0.0873 0.2633 0.8744 0.042 Uiso 1 1 calc R
C9 C -0.0762(4) 0.2934(2) 0.90912(11) 0.0345(9) Uani 1 1 d .
H9 H -0.1020 0.2307 0.9141 0.041 Uiso 1 1 calc R
C10 C -0.1514(4) 0.3651(2) 0.92522(10) 0.0296(8) Uani 1 1 d .
H10 H -0.2295 0.3519 0.9413 0.035 Uiso 1 1 calc R
C11 C -0.1137(4) 0.4570(2) 0.91806(9) 0.0252(8) Uani 1 1 d .
H11 H -0.1672 0.5063 0.9289 0.030 Uiso 1 1 calc R
C12 C 0.0633(4) 0.7844(2) 0.72899(9) 0.0206(7) Uani 1 1 d .
C13 C -0.0586(4) 0.8341(2) 0.71299(10) 0.0336(9) Uani 1 1 d .
H13 H -0.1193 0.8655 0.7303 0.040 Uiso 1 1 calc R
C14 C -0.0933(5) 0.8386(2) 0.67220(11) 0.0387(10) Uani 1 1 d .
H14 H -0.1764 0.8738 0.6617 0.046 Uiso 1 1 calc R
C15 C -0.0092(4) 0.7927(2) 0.64683(10) 0.0349(10) Uani 1 1 d .
H15 H -0.0333 0.7963 0.6188 0.042 Uiso 1 1 calc R
C16 C 0.1107(4) 0.7414(2) 0.66202(10) 0.0346(9) Uani 1 1 d .
H16 H 0.1684 0.7085 0.6445 0.041 Uiso 1 1 calc R
C17 C 0.1476(4) 0.7376(2) 0.70313(9) 0.0251(7) Uani 1 1 d .
H17 H 0.2313 0.7026 0.7134 0.030 Uiso 1 1 calc R
C18 C 0.2083(4) 0.4910(2) 0.97849(10) 0.0361(9) Uani 1 1 d .
H18A H 0.1248 0.5226 0.9893 0.054 Uiso 1 1 calc R
H18B H 0.2835 0.4762 1.0003 0.054 Uiso 1 1 calc R
H18C H 0.1737 0.4334 0.9651 0.054 Uiso 1 1 calc R
C19 C 0.3830(4) 0.6659(2) 0.97097(10) 0.0303(8) Uani 1 1 d .
H19A H 0.4254 0.7093 0.9526 0.045 Uiso 1 1 calc R
H19B H 0.4619 0.6408 0.9897 0.045 Uiso 1 1 calc R
H19C H 0.3107 0.6986 0.9858 0.045 Uiso 1 1 calc R
C20 C 0.4398(4) 0.5014(3) 0.92039(11) 0.0425(10) Uani 1 1 d .
H20A H 0.3959 0.4527 0.9027 0.064 Uiso 1 1 calc R
H20B H 0.5038 0.4728 0.9420 0.064 Uiso 1 1 calc R
H20C H 0.4984 0.5435 0.9052 0.064 Uiso 1 1 calc R
C21 C 0.2206(5) 0.9868(2) 0.73346(11) 0.0418(10) Uani 1 1 d .
H21A H 0.1879 0.9505 0.7096 0.063 Uiso 1 1 calc R
H21B H 0.2885 1.0358 0.7263 0.063 Uiso 1 1 calc R
H21C H 0.1346 1.0150 0.7444 0.063 Uiso 1 1 calc R
C22 C 0.4715(4) 0.8513(3) 0.74712(10) 0.0350(9) Uani 1 1 d .
H22A H 0.5268 0.8101 0.7663 0.053 Uiso 1 1 calc R
H22B H 0.5380 0.8991 0.7381 0.053 Uiso 1 1 calc R
H22C H 0.4302 0.8149 0.7242 0.053 Uiso 1 1 calc R
C23 C 0.4038(4) 0.9887(2) 0.81080(10) 0.0254(8) Uani 1 1 d .
H23A H 0.3271 1.0141 0.8264 0.038 Uiso 1 1 calc R
H23B H 0.4534 1.0399 0.7980 0.038 Uiso 1 1 calc R
H23C H 0.4763 0.9543 0.8284 0.038 Uiso 1 1 calc R
C24 C -0.1188(3) 0.92013(19) 0.90407(9) 0.0168(7) Uani 1 1 d .
C25 C -0.1636(3) 0.90621(19) 0.94301(9) 0.0168(7) Uani 1 1 d .
C26 C -0.2563(3) 0.9718(2) 0.95822(9) 0.0201(7) Uani 1 1 d .
H26 H -0.2852 0.9627 0.9844 0.024 Uiso 1 1 calc R
C27 C -0.3085(3) 1.0493(2) 0.93713(9) 0.0190(7) Uani 1 1 d .
C28 C -0.2649(3) 1.06116(19) 0.89914(9) 0.0180(7) Uani 1 1 d .
H28 H -0.3009 1.1138 0.8842 0.022 Uiso 1 1 calc R
C29 C -0.1713(3) 1.00020(19) 0.88179(9) 0.0170(7) Uani 1 1 d .
C30 C -0.1149(4) 0.8202(2) 0.96867(9) 0.0228(7) Uani 1 1 d .
C31 C -0.1795(4) 0.8204(3) 1.00920(10) 0.0359(9) Uani 1 1 d .
H31A H -0.1421 0.8745 1.0247 0.054 Uiso 1 1 calc R
H31B H -0.1501 0.7632 1.0237 0.054 Uiso 1 1 calc R
H31C H -0.2876 0.8235 1.0051 0.054 Uiso 1 1 calc R
C32 C -0.1670(4) 0.7298(2) 0.94741(10) 0.0289(8) Uani 1 1 d .
H32A H -0.2753 0.7272 0.9452 0.043 Uiso 1 1 calc R
H32B H -0.1269 0.6762 0.9628 0.043 Uiso 1 1 calc R
H32C H -0.1320 0.7284 0.9207 0.043 Uiso 1 1 calc R
C33 C 0.0536(4) 0.8197(2) 0.97771(10) 0.0289(8) Uani 1 1 d .
H33A H 0.1006 0.8142 0.9527 0.043 Uiso 1 1 calc R
H33B H 0.0827 0.7668 0.9950 0.043 Uiso 1 1 calc R
H33C H 0.0852 0.8778 0.9912 0.043 Uiso 1 1 calc R
C34 C -0.4070(4) 1.1197(2) 0.95513(10) 0.0271(8) Uani 1 1 d .
H34A H -0.4624 1.0891 0.9751 0.041 Uiso 1 1 calc R
H34B H -0.4764 1.1460 0.9341 0.041 Uiso 1 1 calc R
H34C H -0.3462 1.1697 0.9678 0.041 Uiso 1 1 calc R
C35 C -0.1236(4) 1.0214(2) 0.83994(9) 0.0192(7) Uani 1 1 d .
C36 C -0.1694(4) 0.9422(2) 0.81080(9) 0.0276(8) Uani 1 1 d .
H36A H -0.1258 0.8836 0.8211 0.041 Uiso 1 1 calc R
H36B H -0.1342 0.9558 0.7847 0.041 Uiso 1 1 calc R
H36C H -0.2774 0.9367 0.8080 0.041 Uiso 1 1 calc R
C37 C 0.0446(4) 1.0362(2) 0.84217(10) 0.0273(8) Uani 1 1 d .
H37A H 0.0728 1.0857 0.8614 0.041 Uiso 1 1 calc R
H37B H 0.0731 1.0540 0.8158 0.041 Uiso 1 1 calc R
H37C H 0.0951 0.9783 0.8507 0.041 Uiso 1 1 calc R
C38 C -0.1932(4) 1.1112(2) 0.82211(10) 0.0256(8) Uani 1 1 d .
H38A H -0.3012 1.1061 0.8205 0.038 Uiso 1 1 calc R
H38B H -0.1617 1.1207 0.7953 0.038 Uiso 1 1 calc R
H38C H -0.1611 1.1641 0.8391 0.038 Uiso 1 1 calc R
C39 C 0.5068(3) 0.7797(2) 0.86445(9) 0.0211(7) Uani 1 1 d .
H39A H 0.4999 0.8116 0.8383 0.025 Uiso 1 1 calc R
H39B H 0.6064 0.7516 0.8692 0.025 Uiso 1 1 calc R
C40 C 0.4820(4) 0.8479(2) 0.89690(9) 0.0230(7) Uani 1 1 d .
H40A H 0.5129 0.8201 0.9232 0.028 Uiso 1 1 calc R
H40B H 0.5418 0.9046 0.8937 0.028 Uiso 1 1 calc R
C41 C 0.4044(4) 0.6416(2) 0.83369(10) 0.0262(8) Uani 1 1 d .
H41A H 0.3963 0.6729 0.8077 0.039 Uiso 1 1 calc R
H41B H 0.3235 0.5967 0.8346 0.039 Uiso 1 1 calc R
H41C H 0.4994 0.6089 0.8375 0.039 Uiso 1 1 calc R
C42 C 0.3042(4) 0.9489(2) 0.92036(10) 0.0300(8) Uani 1 1 d .
H42A H 0.3440 0.9341 0.9476 0.045 Uiso 1 1 calc R
H42B H 0.1979 0.9613 0.9199 0.045 Uiso 1 1 calc R
H42C H 0.3543 1.0041 0.9110 0.045 Uiso 1 1 calc R

loop_
_atom_site_aniso_label
_atom_site_aniso_U_11
_atom_site_aniso_U_22
_atom_site_aniso_U_33
_atom_site_aniso_U_23
_atom_site_aniso_U_13
_atom_site_aniso_U_12
Nd1 0.01229(9) 0.01378(8) 0.01635(9) -0.00044(7) 0.00052(6) -0.00045(7)
Si1 0.0195(5) 0.0207(4) 0.0178(5) 0.0021(3) -0.0016(4) 0.0020(4)
Si2 0.0223(6) 0.0274(5) 0.0214(5) 0.0068(4) -0.0002(4) -0.0061(4)
O1 0.0160(13) 0.0160(10) 0.0212(12) 0.0001(8) 0.0023(9) 0.0034(9)
O2 0.0146(12) 0.0200(10) 0.0259(12) -0.0027(9) 0.0036(9) -0.0004(9)
O3 0.0160(13) 0.0227(11) 0.0228(12) -0.0071(9) 0.0013(9) -0.0020(9)
N1 0.0141(15) 0.0187(12) 0.0183(14) 0.0010(10) 0.0007(11) -0.0006(11)
N2 0.0171(16) 0.0225(13) 0.0229(15) 0.0048(11) -0.0032(12) -0.0038(12)
N3 0.0175(16) 0.0216(13) 0.0185(14) 0.0001(11) -0.0014(11) -0.0013(12)
N4 0.0273(17) 0.0351(15) 0.0200(15) -0.0061(12) 0.0033(12) -0.0153(13)
C1 0.0198(19) 0.0163(14) 0.0165(16) 0.0002(12) 0.0056(13) -0.0001(14)
C2 0.0188(18) 0.0211(15) 0.0207(17) -0.0015(13) 0.0019(13) 0.0013(14)
C3 0.018(2) 0.0280(17) 0.036(2) 0.0076(15) -0.0060(15) -0.0096(15)
C4 0.023(2) 0.0334(19) 0.031(2) -0.0001(15) -0.0043(16) -0.0075(16)
C5 0.039(3) 0.053(2) 0.023(2) -0.0102(17) 0.0040(17) -0.026(2)
C6 0.0193(19) 0.0170(15) 0.0178(17) 0.0003(12) -0.0012(13) -0.0031(13)
C7 0.026(2) 0.0276(18) 0.0277(19) -0.0037(14) 0.0035(15) -0.0022(16)
C8 0.037(3) 0.0207(17) 0.046(2) -0.0057(16) -0.0004(19) 0.0013(17)
C9 0.043(3) 0.0189(17) 0.039(2) 0.0072(15) -0.0129(19) -0.0121(17)
C10 0.031(2) 0.0339(19) 0.0229(19) 0.0079(15) -0.0016(15) -0.0142(17)
C11 0.026(2) 0.0241(16) 0.0246(19) 0.0022(14) 0.0008(15) -0.0020(15)
C12 0.0230(19) 0.0201(15) 0.0183(17) 0.0009(12) -0.0007(14) -0.0047(14)
C13 0.034(2) 0.0350(19) 0.030(2) -0.0090(16) -0.0044(17) 0.0064(17)
C14 0.047(3) 0.0305(19) 0.035(2) 0.0006(16) -0.0189(19) 0.0034(18)
C15 0.054(3) 0.0303(18) 0.0191(19) 0.0053(15) -0.0050(18) -0.0162(19)
C16 0.043(2) 0.036(2) 0.0257(19) -0.0048(16) 0.0114(16) -0.0076(19)
C17 0.025(2) 0.0276(17) 0.0226(17) -0.0001(14) 0.0030(14) -0.0014(15)
C18 0.041(3) 0.040(2) 0.025(2) 0.0124(16) -0.0091(17) -0.0067(18)
C19 0.030(2) 0.0314(18) 0.028(2) 0.0034(15) -0.0081(16) -0.0033(16)
C20 0.037(3) 0.056(2) 0.034(2) -0.0069(19) -0.0041(18) 0.025(2)
C21 0.043(3) 0.037(2) 0.043(2) 0.0177(17) -0.0075(19) -0.0127(19)
C22 0.030(2) 0.046(2) 0.029(2) -0.0036(16) 0.0087(16) -0.0130(18)
C23 0.018(2) 0.0242(17) 0.034(2) 0.0034(14) 0.0040(15) -0.0059(15)
C24 0.0113(17) 0.0172(15) 0.0215(17) -0.0062(12) -0.0020(13) -0.0026(13)
C25 0.0093(17) 0.0185(15) 0.0218(17) -0.0028(12) -0.0032(13) 0.0010(13)
C26 0.0175(19) 0.0245(16) 0.0180(17) -0.0053(13) -0.0003(13) -0.0027(14)
C27 0.0150(18) 0.0186(15) 0.0228(18) -0.0089(13) -0.0015(13) -0.0021(13)
C28 0.0134(18) 0.0147(14) 0.0250(18) -0.0025(12) -0.0038(13) -0.0010(13)
C29 0.0136(18) 0.0160(14) 0.0210(17) -0.0050(12) 0.0000(13) -0.0035(13)
C30 0.019(2) 0.0273(17) 0.0224(18) 0.0027(13) 0.0041(14) 0.0043(15)
C31 0.041(3) 0.042(2) 0.026(2) 0.0114(16) 0.0089(17) 0.0162(19)
C32 0.028(2) 0.0235(16) 0.036(2) 0.0081(15) 0.0049(15) 0.0049(16)
C33 0.023(2) 0.0362(19) 0.026(2) 0.0059(15) -0.0042(15) 0.0066(16)
C34 0.028(2) 0.0256(17) 0.0277(19) -0.0070(14) 0.0038(15) 0.0032(16)
C35 0.0178(19) 0.0195(15) 0.0209(17) 0.0003(12) 0.0049(13) -0.0002(14)
C36 0.031(2) 0.0303(18) 0.0214(18) -0.0036(14) 0.0003(15) 0.0023(16)
C37 0.022(2) 0.0265(17) 0.034(2) 0.0074(15) 0.0061(15) 0.0029(15)
C38 0.026(2) 0.0260(17) 0.0245(19) 0.0049(14) 0.0010(15) 0.0038(15)
C39 0.0119(17) 0.0273(16) 0.0238(17) 0.0031(13) 0.0001(13) -0.0028(14)
C40 0.0158(19) 0.0282(17) 0.0240(18) 0.0029(14) -0.0028(14) -0.0037(14)
C41 0.025(2) 0.0264(17) 0.0279(19) -0.0049(14) 0.0071(15) 0.0005(15)
C42 0.034(2) 0.0272(17) 0.029(2) -0.0138(15) 0.0013(16) -0.0046(16)

loop_
_atom_type_symbol
_atom_type_description
_atom_type_scat_dispersion_real
_atom_type_scat_dispersion_imag
_atom_type_scat_source
C C 0.0033 0.0016 'International Tables Vol C Tables 4.2.6.8 and 6.1.1.4'
H H 0.0000 0.0000 'International Tables Vol C Tables 4.2.6.8 and 6.1.1.4'
N N 0.0061 0.0033 'International Tables Vol C Tables 4.2.6.8 and 6.1.1.4'
Nd Nd -0.1943 3.0179 'International Tables Vol C Tables 4.2.6.8 and 6.1.1.4'
O O 0.0106 0.0060 'International Tables Vol C Tables 4.2.6.8 and 6.1.1.4'
Si Si 0.0817 0.0704 'International Tables Vol C Tables 4.2.6.8 and 6.1.1.4'

loop_
_geom_angle_atom_site_label_1
_geom_angle_atom_site_label_2
_geom_angle_atom_site_label_3
_geom_angle
O1 Nd1 N4 110.06(9)
O1 Nd1 N2 94.79(9)
N4 Nd1 N2 70.14(9)
O1 Nd1 N1 109.74(8)
N4 Nd1 N1 111.85(8)
N2 Nd1 N1 53.57(8)
O1 Nd1 O2 142.66(7)
N4 Nd1 O2 103.54(8)
N2 Nd1 O2 111.88(7)
N1 Nd1 O2 70.65(7)
O1 Nd1 O3 82.93(7)
N4 Nd1 O3 136.60(8)
N2 Nd1 O3 152.24(7)
N1 Nd1 O3 101.06(7)
O2 Nd1 O3 61.18(6)
O1 Nd1 N3 109.68(7)
N4 Nd1 N3 52.33(8)
N2 Nd1 N3 122.01(8)
N1 Nd1 N3 140.58(8)
O2 Nd1 N3 78.51(7)
O3 Nd1 N3 84.28(7)
O1 Nd1 C1 106.08(8)
N4 Nd1 C1 89.03(9)
N2 Nd1 C1 26.45(8)
N1 Nd1 C1 27.37(8)
O2 Nd1 C1 90.02(8)
O3 Nd1 C1 128.22(7)
N3 Nd1 C1 134.20(8)
O1 Nd1 C2 110.79(8)
N4 Nd1 C2 25.67(8)
N2 Nd1 C2 95.74(8)
N1 Nd1 C2 130.47(8)
O2 Nd1 C2 92.65(8)
O3 Nd1 C2 110.99(8)
N3 Nd1 C2 26.74(8)
C1 Nd1 C2 112.50(8)
N1 Si1 C18 114.42(15)
N1 Si1 C19 107.79(13)
C18 Si1 C19 106.95(16)
N1 Si1 C20 113.97(15)
C18 Si1 C20 107.05(18)
C19 Si1 C20 106.14(18)
N3 Si2 C21 115.30(16)
N3 Si2 C23 109.56(14)
C21 Si2 C23 104.90(16)
N3 Si2 C22 112.69(15)
C21 Si2 C22 106.49(18)
C23 Si2 C22 107.33(16)
C24 O1 Nd1 179.4(2)
C39 O2 C41 113.1(2)
C39 O2 Nd1 118.12(17)
C41 O2 Nd1 106.41(18)
C40 O3 C42 110.5(2)
C40 O3 Nd1 121.87(16)
C42 O3 Nd1 125.95(19)
C1 N1 Si1 127.7(2)
C1 N1 Nd1 91.11(17)
Si1 N1 Nd1 140.64(13)
C1 N2 C3 121.2(2)
C1 N2 Nd1 97.17(19)
C3 N2 Nd1 138.60(19)
C2 N3 Si2 125.1(2)
C2 N3 Nd1 89.24(18)
Si2 N3 Nd1 145.46(13)
C2 N4 C5 121.6(3)
C2 N4 Nd1 101.37(19)
C5 N4 Nd1 136.7(2)
N2 C1 N1 117.1(3)
N2 C1 C6 120.2(3)
N1 C1 C6 122.7(3)
N2 C1 Nd1 56.38(15)
N1 C1 Nd1 61.52(14)
C6 C1 Nd1 171.0(2)
N4 C2 N3 116.7(3)
N4 C2 C12 120.1(3)
N3 C2 C12 123.2(3)
N4 C2 Nd1 52.96(15)
N3 C2 Nd1 64.02(16)
C12 C2 Nd1 171.3(2)
N2 C3 C4 111.3(3)
N2 C3 H3A 109.4
C4 C3 H3A 109.4
N2 C3 H3B 109.4
C4 C3 H3B 109.4
H3A C3 H3B 108.0
C3 C4 C5 114.6(3)
C3 C4 H4A 108.6
C5 C4 H4A 108.6
C3 C4 H4B 108.6
C5 C4 H4B 108.6
H4A C4 H4B 107.6
N4 C5 C4 111.4(3)
N4 C5 H5A 109.3
C4 C5 H5A 109.3
N4 C5 H5B 109.3
C4 C5 H5B 109.3
H5A C5 H5B 108.0
C11 C6 C7 119.4(3)
C11 C6 C1 119.1(3)
C7 C6 C1 121.5(3)
C6 C7 C8 119.8(3)
C6 C7 H7 120.1
C8 C7 H7 120.1
C9 C8 C7 120.8(3)
C9 C8 H8 119.6
C7 C8 H8 119.6
C8 C9 C10 119.6(3)
C8 C9 H9 120.2
C10 C9 H9 120.2
C9 C10 C11 120.4(3)
C9 C10 H10 119.8
C11 C10 H10 119.8
C6 C11 C10 120.0(3)
C6 C11 H11 120.0
C10 C11 H11 120.0
C17 C12 C13 118.3(3)
C17 C12 C2 120.6(3)
C13 C12 C2 121.1(3)
C14 C13 C12 120.9(3)
C14 C13 H13 119.6
C12 C13 H13 119.6
C15 C14 C13 120.5(3)
C15 C14 H14 119.7
C13 C14 H14 119.7
C14 C15 C16 119.7(3)
C14 C15 H15 120.2
C16 C15 H15 120.2
C15 C16 C17 120.2(3)
C15 C16 H16 119.9
C17 C16 H16 119.9
C12 C17 C16 120.5(3)
C12 C17 H17 119.8
C16 C17 H17 119.8
Si1 C18 H18A 109.5
Si1 C18 H18B 109.5
H18A C18 H18B 109.5
Si1 C18 H18C 109.5
H18A C18 H18C 109.5
H18B C18 H18C 109.5
Si1 C19 H19A 109.5
Si1 C19 H19B 109.5
H19A C19 H19B 109.5
Si1 C19 H19C 109.5
H19A C19 H19C 109.5
H19B C19 H19C 109.5
Si1 C20 H20A 109.5
Si1 C20 H20B 109.5
H20A C20 H20B 109.5
Si1 C20 H20C 109.5
H20A C20 H20C 109.5
H20B C20 H20C 109.5
Si2 C21 H21A 109.5
Si2 C21 H21B 109.5
H21A C21 H21B 109.5
Si2 C21 H21C 109.5
H21A C21 H21C 109.5
H21B C21 H21C 109.5
Si2 C22 H22A 109.5
Si2 C22 H22B 109.5
H22A C22 H22B 109.5
Si2 C22 H22C 109.5
H22A C22 H22C 109.5
H22B C22 H22C 109.5
Si2 C23 H23A 109.5
Si2 C23 H23B 109.5
H23A C23 H23B 109.5
Si2 C23 H23C 109.5
H23A C23 H23C 109.5
H23B C23 H23C 109.5
O1 C24 C25 120.9(3)
O1 C24 C29 120.0(3)
C25 C24 C29 119.1(3)
C26 C25 C24 118.5(3)
C26 C25 C30 119.1(3)
C24 C25 C30 122.4(3)
C27 C26 C25 123.2(3)
C27 C26 H26 118.4
C25 C26 H26 118.4
C28 C27 C26 117.4(3)
C28 C27 C34 121.1(3)
C26 C27 C34 121.4(3)
C27 C28 C29 123.3(3)
C27 C28 H28 118.3
C29 C28 H28 118.3
C28 C29 C24 118.4(3)
C28 C29 C35 119.6(3)
C24 C29 C35 122.0(3)
C31 C30 C33 106.1(3)
C31 C30 C32 106.8(3)
C33 C30 C32 110.4(3)
C31 C30 C25 112.5(3)
C33 C30 C25 110.2(3)
C32 C30 C25 110.7(2)
C30 C31 H31A 109.5
C30 C31 H31B 109.5
H31A C31 H31B 109.5
C30 C31 H31C 109.5
H31A C31 H31C 109.5
H31B C31 H31C 109.5
C30 C32 H32A 109.5
C30 C32 H32B 109.5
H32A C32 H32B 109.5
C30 C32 H32C 109.5
H32A C32 H32C 109.5
H32B C32 H32C 109.5
C30 C33 H33A 109.5
C30 C33 H33B 109.5
H33A C33 H33B 109.5
C30 C33 H33C 109.5
H33A C33 H33C 109.5
H33B C33 H33C 109.5
C27 C34 H34A 109.5
C27 C34 H34B 109.5
H34A C34 H34B 109.5
C27 C34 H34C 109.5
H34A C34 H34C 109.5
H34B C34 H34C 109.5
C36 C35 C38 107.1(2)
C36 C35 C37 110.2(3)
C38 C35 C37 106.0(3)
C36 C35 C29 110.8(2)
C38 C35 C29 112.5(3)
C37 C35 C29 110.0(3)
C35 C36 H36A 109.5
C35 C36 H36B 109.5
H36A C36 H36B 109.5
C35 C36 H36C 109.5
H36A C36 H36C 109.5
H36B C36 H36C 109.5
C35 C37 H37A 109.5
C35 C37 H37B 109.5
H37A C37 H37B 109.5
C35 C37 H37C 109.5
H37A C37 H37C 109.5
H37B C37 H37C 109.5
C35 C38 H38A 109.5
C35 C38 H38B 109.5
H38A C38 H38B 109.5
C35 C38 H38C 109.5
H38A C38 H38C 109.5
H38B C38 H38C 109.5
O2 C39 C40 107.8(3)
O2 C39 H39A 110.1
C40 C39 H39A 110.1
O2 C39 H39B 110.1
C40 C39 H39B 110.1
H39A C39 H39B 108.5
O3 C40 C39 109.0(2)
O3 C40 H40A 109.9
C39 C40 H40A 109.9
O3 C40 H40B 109.9
C39 C40 H40B 109.9
H40A C40 H40B 108.3
O2 C41 H41A 109.5
O2 C41 H41B 109.5
H41A C41 H41B 109.5
O2 C41 H41C 109.5
H41A C41 H41C 109.5
H41B C41 H41C 109.5
O3 C42 H42A 109.5
O3 C42 H42B 109.5
H42A C42 H42B 109.5
O3 C42 H42C 109.5
H42A C42 H42C 109.5
H42B C42 H42C 109.5

loop_
_geom_bond_atom_site_label_1
_geom_bond_atom_site_label_2
_geom_bond_distance
Nd1 O1 2.212(2)
Nd1 N4 2.422(3)
Nd1 N2 2.443(3)
Nd1 N1 2.559(2)
Nd1 O2 2.567(2)
Nd1 O3 2.609(2)
Nd1 N3 2.674(3)
Nd1 C1 2.911(3)
Nd1 C2 2.974(3)
Si1 N1 1.733(2)
Si1 C18 1.861(4)
Si1 C19 1.863(3)
Si1 C20 1.869(4)
Si2 N3 1.728(3)
Si2 C21 1.867(3)
Si2 C23 1.868(3)
Si2 C22 1.877(4)
O1 C24 1.352(4)
O2 C39 1.428(4)
O2 C41 1.434(4)
O3 C40 1.433(4)
O3 C42 1.436(4)
N1 C1 1.339(4)
N2 C1 1.307(4)
N2 C3 1.461(4)
N3 C2 1.338(4)
N4 C2 1.314(4)
N4 C5 1.461(4)
C1 C6 1.503(4)
C2 C12 1.507(4)
C3 C4 1.500(4)
C3 H3A 0.9900
C3 H3B 0.9900
C4 C5 1.502(5)
C4 H4A 0.9900
C4 H4B 0.9900
C5 H5A 0.9900
C5 H5B 0.9900
C6 C11 1.383(5)
C6 C7 1.384(4)
C7 C8 1.387(5)
C7 H7 0.9500
C8 C9 1.370(5)
C8 H8 0.9500
C9 C10 1.373(5)
C9 H9 0.9500
C10 C11 1.390(4)
C10 H10 0.9500
C11 H11 0.9500
C12 C17 1.384(5)
C12 C13 1.385(5)
C13 C14 1.382(5)
C13 H13 0.9500
C14 C15 1.365(5)
C14 H14 0.9500
C15 C16 1.374(5)
C15 H15 0.9500
C16 C17 1.395(4)
C16 H16 0.9500
C17 H17 0.9500
C18 H18A 0.9800
C18 H18B 0.9800
C18 H18C 0.9800
C19 H19A 0.9800
C19 H19B 0.9800
C19 H19C 0.9800
C20 H20A 0.9800
C20 H20B 0.9800
C20 H20C 0.9800
C21 H21A 0.9800
C21 H21B 0.9800
C21 H21C 0.9800
C22 H22A 0.9800
C22 H22B 0.9800
C22 H22C 0.9800
C23 H23A 0.9800
C23 H23B 0.9800
C23 H23C 0.9800
C24 C25 1.420(4)
C24 C29 1.431(4)
C25 C26 1.391(4)
C25 C30 1.549(4)
C26 C27 1.382(4)
C26 H26 0.9500
C27 C28 1.382(4)
C27 C34 1.512(4)
C28 C29 1.385(4)
C28 H28 0.9500
C29 C35 1.541(4)
C30 C31 1.532(5)
C30 C33 1.532(5)
C30 C32 1.536(4)
C31 H31A 0.9800
C31 H31B 0.9800
C31 H31C 0.9800
C32 H32A 0.9800
C32 H32B 0.9800
C32 H32C 0.9800
C33 H33A 0.9800
C33 H33B 0.9800
C33 H33C 0.9800
C34 H34A 0.9800
C34 H34B 0.9800
C34 H34C 0.9800
C35 C36 1.534(4)
C35 C38 1.535(4)
C35 C37 1.537(5)
C36 H36A 0.9800
C36 H36B 0.9800
C36 H36C 0.9800
C37 H37A 0.9800
C37 H37B 0.9800
C37 H37C 0.9800
C38 H38A 0.9800
C38 H38B 0.9800
C38 H38C 0.9800
C39 C40 1.499(4)
C39 H39A 0.9900
C39 H39B 0.9900
C40 H40A 0.9900
C40 H40B 0.9900
C41 H41A 0.9800
C41 H41B 0.9800
C41 H41C 0.9800
C42 H42A 0.9800
C42 H42B 0.9800
C42 H42C 0.9800

loop_
_geom_torsion_atom_site_label_1
_geom_torsion_atom_site_label_2
_geom_torsion_atom_site_label_3
_geom_torsion_atom_site_label_4
_geom_torsion
N4 Nd1 O1 C24 11(24)
N2 Nd1 O1 C24 -60(24)
N1 Nd1 O1 C24 -113(23)
O2 Nd1 O1 C24 164(100)
O3 Nd1 O1 C24 148(76)
N3 Nd1 O1 C24 67(24)
C1 Nd1 O1 C24 -84(24)
C2 Nd1 O1 C24 38(24)
O1 Nd1 O2 C39 -46.7(2)
N4 Nd1 O2 C39 107.14(19)
N2 Nd1 O2 C39 -179.12(18)
N1 Nd1 O2 C39 -144.1(2)
O3 Nd1 O2 C39 -28.95(18)
N3 Nd1 O2 C39 60.80(19)
C1 Nd1 O2 C39 -163.86(19)
C2 Nd1 O2 C39 83.62(19)
O1 Nd1 O2 C41 -175.00(17)
N4 Nd1 O2 C41 -21.20(19)
N2 Nd1 O2 C41 52.54(19)
N1 Nd1 O2 C41 87.53(18)
O3 Nd1 O2 C41 -157.29(19)
N3 Nd1 O2 C41 -67.54(18)
C1 Nd1 O2 C41 67.80(18)
C2 Nd1 O2 C41 -44.72(18)
O1 Nd1 O3 C40 170.0(2)
N4 Nd1 O3 C40 -78.2(2)
N2 Nd1 O3 C40 83.1(3)
N1 Nd1 O3 C40 61.2(2)
O2 Nd1 O3 C40 0.69(19)
N3 Nd1 O3 C40 -79.3(2)
C1 Nd1 O3 C40 65.0(2)
C2 Nd1 O3 C40 -80.4(2)
O1 Nd1 O3 C42 6.0(2)
N4 Nd1 O3 C42 117.8(2)
N2 Nd1 O3 C42 -80.9(3)
N1 Nd1 O3 C42 -102.9(2)
O2 Nd1 O3 C42 -163.3(2)
N3 Nd1 O3 C42 116.7(2)
C1 Nd1 O3 C42 -99.0(2)
C2 Nd1 O3 C42 115.6(2)
C18 Si1 N1 C1 -38.3(3)
C19 Si1 N1 C1 -157.1(3)
C20 Si1 N1 C1 85.4(3)
C18 Si1 N1 Nd1 152.5(2)
C19 Si1 N1 Nd1 33.6(3)
C20 Si1 N1 Nd1 -83.9(2)
O1 Nd1 N1 C1 86.95(18)
N4 Nd1 N1 C1 -35.5(2)
N2 Nd1 N1 C1 5.84(17)
O2 Nd1 N1 C1 -132.76(19)
O3 Nd1 N1 C1 173.34(17)
N3 Nd1 N1 C1 -92.2(2)
C2 Nd1 N1 C1 -56.4(2)
O1 Nd1 N1 Si1 -101.5(2)
N4 Nd1 N1 Si1 136.0(2)
N2 Nd1 N1 Si1 177.4(3)
O2 Nd1 N1 Si1 38.8(2)
O3 Nd1 N1 Si1 -15.1(2)
N3 Nd1 N1 Si1 79.3(2)
C1 Nd1 N1 Si1 171.5(3)
C2 Nd1 N1 Si1 115.2(2)
O1 Nd1 N2 C1 -117.09(19)
N4 Nd1 N2 C1 133.3(2)
N1 Nd1 N2 C1 -6.03(17)
O2 Nd1 N2 C1 36.2(2)
O3 Nd1 N2 C1 -33.2(3)
N3 Nd1 N2 C1 126.10(18)
C2 Nd1 N2 C1 131.41(19)
O1 Nd1 N2 C3 84.1(3)
N4 Nd1 N2 C3 -25.5(3)
N1 Nd1 N2 C3 -164.9(4)
O2 Nd1 N2 C3 -122.6(3)
O3 Nd1 N2 C3 168.0(3)
N3 Nd1 N2 C3 -32.7(4)
C1 Nd1 N2 C3 -158.8(4)
C2 Nd1 N2 C3 -27.4(3)
C21 Si2 N3 C2 44.4(3)
C23 Si2 N3 C2 162.5(3)
C22 Si2 N3 C2 -78.1(3)
C21 Si2 N3 Nd1 -128.0(2)
C23 Si2 N3 Nd1 -10.0(3)
C22 Si2 N3 Nd1 109.5(2)
O1 Nd1 N3 C2 -97.36(17)
N4 Nd1 N3 C2 3.25(17)
N2 Nd1 N3 C2 11.8(2)
N1 Nd1 N3 C2 81.8(2)
O2 Nd1 N3 C2 120.55(18)
O3 Nd1 N3 C2 -177.74(18)
C1 Nd1 N3 C2 41.9(2)
O1 Nd1 N3 Si2 76.4(2)
N4 Nd1 N3 Si2 177.0(3)
N2 Nd1 N3 Si2 -174.4(2)
N1 Nd1 N3 Si2 -104.4(2)
O2 Nd1 N3 Si2 -65.6(2)
O3 Nd1 N3 Si2 -3.9(2)
C1 Nd1 N3 Si2 -144.3(2)
C2 Nd1 N3 Si2 173.8(4)
O1 Nd1 N4 C2 96.5(2)
N2 Nd1 N4 C2 -175.7(2)
N1 Nd1 N4 C2 -141.3(2)
O2 Nd1 N4 C2 -67.0(2)
O3 Nd1 N4 C2 -4.8(3)
N3 Nd1 N4 C2 -3.37(18)
C1 Nd1 N4 C2 -156.7(2)
O1 Nd1 N4 C5 -76.6(4)
N2 Nd1 N4 C5 11.3(3)
N1 Nd1 N4 C5 45.7(4)
O2 Nd1 N4 C5 120.0(3)
O3 Nd1 N4 C5 -177.9(3)
N3 Nd1 N4 C5 -176.5(4)
C1 Nd1 N4 C5 30.2(3)
C2 Nd1 N4 C5 -173.1(5)
C3 N2 C1 N1 174.2(3)
Nd1 N2 C1 N1 10.5(3)
C3 N2 C1 C6 -6.4(5)
Nd1 N2 C1 C6 -170.1(2)
C3 N2 C1 Nd1 163.8(3)
Si1 N1 C1 N2 176.9(2)
Nd1 N1 C1 N2 -9.9(3)
Si1 N1 C1 C6 -2.5(4)
Nd1 N1 C1 C6 170.7(3)
Si1 N1 C1 Nd1 -173.2(3)
O1 Nd1 C1 N2 67.4(2)
N4 Nd1 C1 N2 -43.2(2)
N1 Nd1 C1 N2 169.4(3)
O2 Nd1 C1 N2 -146.75(19)
O3 Nd1 C1 N2 161.08(17)
N3 Nd1 C1 N2 -72.9(2)
C2 Nd1 C1 N2 -53.9(2)
O1 Nd1 C1 N1 -102.00(18)
N4 Nd1 C1 N1 147.39(18)
N2 Nd1 C1 N1 -169.4(3)
O2 Nd1 C1 N1 43.85(18)
O3 Nd1 C1 N1 -8.3(2)
N3 Nd1 C1 N1 117.73(18)
C2 Nd1 C1 N1 136.72(17)
O1 Nd1 C1 C6 137.7(14)
N4 Nd1 C1 C6 27.1(14)
N2 Nd1 C1 C6 70.3(14)
N1 Nd1 C1 C6 -120.3(15)
O2 Nd1 C1 C6 -76.4(14)
O3 Nd1 C1 C6 -128.6(14)
N3 Nd1 C1 C6 -2.6(15)
C2 Nd1 C1 C6 16.4(14)
C5 N4 C2 N3 -179.6(3)
Nd1 N4 C2 N3 6.0(3)
C5 N4 C2 C12 0.7(5)
Nd1 N4 C2 C12 -173.7(2)
C5 N4 C2 Nd1 174.4(4)
Si2 N3 C2 N4 179.0(2)
Nd1 N3 C2 N4 -5.3(3)
Si2 N3 C2 C12 -1.3(4)
Nd1 N3 C2 C12 174.4(3)
Si2 N3 C2 Nd1 -175.7(2)
O1 Nd1 C2 N4 -93.3(2)
N2 Nd1 C2 N4 4.1(2)
N1 Nd1 C2 N4 49.8(2)
O2 Nd1 C2 N4 116.4(2)
O3 Nd1 C2 N4 176.5(2)
N3 Nd1 C2 N4 174.1(3)
C1 Nd1 C2 N4 25.3(2)
O1 Nd1 C2 N3 92.68(18)
N4 Nd1 C2 N3 -174.1(3)
N2 Nd1 C2 N3 -169.96(17)
N1 Nd1 C2 N3 -124.28(17)
O2 Nd1 C2 N3 -57.65(17)
O3 Nd1 C2 N3 2.41(19)
C1 Nd1 C2 N3 -148.76(16)
O1 Nd1 C2 C12 -54.5(13)
N4 Nd1 C2 C12 38.7(13)
N2 Nd1 C2 C12 42.8(13)
N1 Nd1 C2 C12 88.5(13)
O2 Nd1 C2 C12 155.1(13)
O3 Nd1 C2 C12 -144.8(13)
N3 Nd1 C2 C12 -147.2(14)
C1 Nd1 C2 C12 64.0(13)
C1 N2 C3 C4 -157.0(3)
Nd1 N2 C3 C4 -1.8(5)
N2 C3 C4 C5 58.2(4)
C2 N4 C5 C4 -145.4(3)
Nd1 N4 C5 C4 26.7(5)
C3 C4 C5 N4 -70.2(4)
N2 C1 C6 C11 -73.8(4)
N1 C1 C6 C11 105.5(4)
Nd1 C1 C6 C11 -138.9(13)
N2 C1 C6 C7 105.2(4)
N1 C1 C6 C7 -75.4(4)
Nd1 C1 C6 C7 40.1(16)
C11 C6 C7 C8 -1.0(5)
C1 C6 C7 C8 -180.0(3)
C6 C7 C8 C9 -0.3(5)
C7 C8 C9 C10 0.8(5)
C8 C9 C10 C11 -0.1(5)
C7 C6 C11 C10 1.6(5)
C1 C6 C11 C10 -179.3(3)
C9 C10 C11 C6 -1.1(5)
N4 C2 C12 C17 -98.9(4)
N3 C2 C12 C17 81.4(4)
Nd1 C2 C12 C17 -134.1(12)
N4 C2 C12 C13 78.6(4)
N3 C2 C12 C13 -101.1(4)
Nd1 C2 C12 C13 43.4(15)
C17 C12 C13 C14 -1.4(5)
C2 C12 C13 C14 -179.0(3)
C12 C13 C14 C15 1.1(5)
C13 C14 C15 C16 0.3(5)
C14 C15 C16 C17 -1.2(5)
C13 C12 C17 C16 0.5(5)
C2 C12 C17 C16 178.1(3)
C15 C16 C17 C12 0.8(5)
Nd1 O1 C24 C25 122(23)
Nd1 O1 C24 C29 -60(24)
O1 C24 C25 C26 178.4(3)
C29 C24 C25 C26 -0.6(4)
O1 C24 C25 C30 -2.6(4)
C29 C24 C25 C30 178.5(3)
C24 C25 C26 C27 0.7(5)
C30 C25 C26 C27 -178.3(3)
C25 C26 C27 C28 -0.1(5)
C25 C26 C27 C34 -178.9(3)
C26 C27 C28 C29 -0.8(5)
C34 C27 C28 C29 178.0(3)
C27 C28 C29 C24 1.0(4)
C27 C28 C29 C35 -177.4(3)
O1 C24 C29 C28 -179.2(3)
C25 C24 C29 C28 -0.3(4)
O1 C24 C29 C35 -0.9(4)
C25 C24 C29 C35 178.1(3)
C26 C25 C30 C31 -0.1(4)
C24 C25 C30 C31 -179.1(3)
C26 C25 C30 C33 -118.3(3)
C24 C25 C30 C33 62.7(4)
C26 C25 C30 C32 119.3(3)
C24 C25 C30 C32 -59.7(4)
C28 C29 C35 C36 -121.2(3)
C24 C29 C35 C36 60.5(4)
C28 C29 C35 C38 -1.2(4)
C24 C29 C35 C38 -179.6(3)
C28 C29 C35 C37 116.7(3)
C24 C29 C35 C37 -61.6(4)
C41 O2 C39 C40 177.6(2)
Nd1 O2 C39 C40 52.4(3)
C42 O3 C40 C39 -169.5(3)
Nd1 O3 C40 C39 24.3(3)
O2 C39 C40 O3 -46.8(3)
